data_2022989
loop_
_publ_author_name
'Neary, Michelle C.'
'Corfield, Peter W. R.'
'Parkin, Sean R.'
'Saba, Shahrokh'

_publ_section_title
;
 Crystal structures of two formamidinium hexa-fluorido-phosphate salts,
 one with batch-dependent disorder.
;
_journal_issue 'Pt 1'
_journal_name_full 'Acta crystallographica. Section E, Crystallographic communications'
_journal_page_first 88
_journal_page_last 93
_journal_paper_doi 10.1107/S2056989023010848
_journal_volume 80
_journal_year 2024
_chemical_formula_iupac 'C5 H11 N2 O +, P F6 -'
_chemical_formula_moiety 'C5 H11 N2 O +, F6 P -'
_chemical_formula_sum 'C5 H11 F6 N2 O P'
_chemical_formula_weight 260.13
_chemical_name_systematic
;
Morpholinoformamidinium hexafluorophosphate
;
_space_group_crystal_system orthorhombic
_space_group_IT_number 29
_space_group_name_Hall 'P 2c -2ac'
_space_group_name_H-M_alt 'P c a 21'
_atom_sites_solution_hydrogens geom
_atom_sites_solution_primary direct
_audit_creation_method SHELXL-2018/3
_cell_angle_alpha 90
_cell_angle_beta 90
_cell_angle_gamma 90
_cell_formula_units_Z 8
_cell_length_a 10.4504(14)
_cell_length_b 13.7170(16)
_cell_length_c 13.4157(14)
_cell_measurement_reflns_used 9865
_cell_measurement_temperature 100(2)
_cell_measurement_theta_max 33.15
_cell_measurement_theta_min 3.38
_cell_volume 1923.1(4)
_computing_cell_refinement
;
<i>SAINT</i> (Bruker, 2022)
;
_computing_data_collection
;
<i>APEX3</i> (Bruker, 2016)
;
_computing_data_reduction
;
<i>SAINT</i> (Bruker, 2022)
;
_computing_molecular_graphics
;
<i>XP</i> in <i>SHELXTL</i> (Sheldrick, 2008) and WinGX (Farrugia,
2012)
;
_computing_publication_material
;
<i>SHELX</i> (Sheldrick, 2008) and <i>publCIF</i> (Westrip,
2010)
;
_computing_structure_refinement
;
SHELXL (Sheldrick, 2015b)
;
_computing_structure_solution
;
<i>SHELXT</i> (Sheldrick, 2015a)
;
_diffrn_ambient_temperature 100(2)
_diffrn_detector_area_resol_mean 7.41
_diffrn_measured_fraction_theta_full 0.994
_diffrn_measured_fraction_theta_max 0.997
_diffrn_measurement_device_type 'Bruker D8 Venture dual source'
_diffrn_measurement_method '\f and \w scans'
_diffrn_radiation_type MoK\a
_diffrn_radiation_wavelength 0.71073
_diffrn_reflns_av_R_equivalents 0.0395
_diffrn_reflns_av_unetI/netI 0.0279
_diffrn_reflns_limit_h_max 16
_diffrn_reflns_limit_h_min -16
_diffrn_reflns_limit_k_max 20
_diffrn_reflns_limit_k_min -21
_diffrn_reflns_limit_l_max 20
_diffrn_reflns_limit_l_min -20
_diffrn_reflns_number 42268
_diffrn_reflns_theta_full 25.242
_diffrn_reflns_theta_max 33.130
_diffrn_reflns_theta_min 1.949
_diffrn_source microsource
_exptl_absorpt_coefficient_mu 0.356
_exptl_absorpt_correction_T_max 0.9705
_exptl_absorpt_correction_T_min 0.8559
_exptl_absorpt_correction_type multi-scan
_exptl_absorpt_process_details
;
(SADABS; Krause <i>et al.</i>,  2015)
;
_exptl_crystal_colour colourless
_exptl_crystal_density_diffrn 1.797
_exptl_crystal_description block
_exptl_crystal_F_000 1056
_exptl_crystal_size_max 0.240
_exptl_crystal_size_mid 0.230
_exptl_crystal_size_min 0.140
_refine_diff_density_max 0.275
_refine_diff_density_min -0.404
_refine_ls_abs_structure_details
;
 Twinning involves inversion, so Flack parameter cannot be determined
;
_refine_ls_abs_structure_Flack 0.5
_refine_ls_extinction_method none
_refine_ls_goodness_of_fit_ref 1.016
_refine_ls_hydrogen_treatment mixed
_refine_ls_matrix_type full
_refine_ls_number_parameters 364
_refine_ls_number_reflns 7300
_refine_ls_number_restraints 154
_refine_ls_restrained_S_all 1.008
_refine_ls_R_factor_all 0.0537
_refine_ls_R_factor_gt 0.0322
_refine_ls_shift/su_max 0.016
_refine_ls_shift/su_mean 0.001
_refine_ls_structure_factor_coef Fsqd
_refine_ls_weighting_details 'w=1/[\s^2^(Fo^2^)+(0.0390P)^2^+0.2600P] where P=(Fo^2^+2Fc^2^)/3'
_refine_ls_weighting_scheme calc
_refine_ls_wR_factor_gt 0.0769
_refine_ls_wR_factor_ref 0.0881
_reflns_number_gt 5163
_reflns_number_total 7300
_reflns_threshold_expression 'I > 2\s(I)'
_cod_data_source_file wm5706sup1.cif
_cod_data_source_block 1recryst
_cod_depositor_comments 'Adding full bibliography for 2022988--2022990.cif.'
_cod_database_code 2022989
_cod_database_fobs_code 2022989
_shelx_space_group_comment
;
The symmetry employed for this shelxl refinement is uniquely defined
by the following loop, which should always be used as a source of
symmetry information in preference to the above space-group names.
They are only intended as comments.
;
_shelx_estimated_absorpt_t_min 0.919
_shelx_estimated_absorpt_t_max 0.952

loop_
_space_group_symop_operation_xyz
'x, y, z'
'-x, -y, z+1/2'
'x+1/2, -y, z'
'-x+1/2, y, z+1/2'

loop_
_atom_site_type_symbol
_atom_site_label
_atom_site_fract_x
_atom_site_fract_y
_atom_site_fract_z
_atom_site_U_iso_or_equiv
_atom_site_adp_type
_atom_site_calc_flag
_atom_site_occupancy
_atom_site_disorder_assembly
_atom_site_disorder_group
N N1A 0.8290(2) 0.48239(16) 0.57523(16) 0.0129(4) Uani d 1 . .
C C2A 0.8000(2) 0.57601(18) 0.6226(2) 0.0140(5) Uani d 1 . .
H H2A1 0.824879 0.630306 0.578020 0.017 Uiso calc 1 . .
H H2A2 0.848505 0.582406 0.685693 0.017 Uiso calc 1 . .
C C3A 0.6569(2) 0.57971(19) 0.6434(2) 0.0151(5) Uani d 1 . .
H H3A1 0.635556 0.641635 0.677442 0.018 Uiso calc 1 . .
H H3A2 0.609306 0.577543 0.579648 0.018 Uiso calc 1 . .
O O4A 0.6192(2) 0.49898(12) 0.70486(17) 0.0177(4) Uani d 1 . .
C C5A 0.6500(2) 0.40691(18) 0.6598(2) 0.0193(5) Uani d 1 . .
H H5A1 0.601492 0.399677 0.596823 0.023 Uiso calc 1 . .
H H5A2 0.624178 0.353401 0.705039 0.023 Uiso calc 1 . .
C C6A 0.7926(3) 0.39933(17) 0.63826(19) 0.0193(5) Uani d 1 . .
H H6A1 0.841621 0.400702 0.701372 0.023 Uiso calc 1 . .
H H6A2 0.811463 0.337321 0.603486 0.023 Uiso calc 1 . .
C C7A 0.85190(19) 0.47015(19) 0.47963(18) 0.0129(4) Uani d 1 . .
H H7A 0.858586 0.405015 0.456128 0.016 Uiso calc 1 . .
N N8A 0.8664(2) 0.54034(17) 0.41380(18) 0.0172(4) Uani d 1 . .
H H8A1 0.8612(2) 0.5984(15) 0.4316(5) 0.021 Uiso calc 1 . .
H H8A2 0.8807(4) 0.5267(3) 0.3543(14) 0.021 Uiso calc 1 . .
N N1B 0.3318(4) 0.0173(3) 0.5727(3) 0.0140(6) Uani d 0.639(4) A 1
C C2B 0.2939(4) 0.1008(2) 0.6349(3) 0.0194(7) Uani d 0.639(4) A 1
H H2B1 0.311558 0.162540 0.599144 0.023 Uiso calc 0.639(4) A 1
H H2B2 0.343451 0.100825 0.697733 0.023 Uiso calc 0.639(4) A 1
C C3B 0.1518(4) 0.0928(3) 0.6575(3) 0.0215(7) Uani d 0.639(4) A 1
H H3B1 0.126171 0.146548 0.702529 0.026 Uiso calc 0.639(4) A 1
H H3B2 0.102490 0.099394 0.594845 0.026 Uiso calc 0.639(4) A 1
O O4B 0.1222(3) 0.0012(2) 0.7034(2) 0.0191(6) Uani d 0.639(4) A 1
C C5B 0.1604(5) -0.0796(6) 0.6432(6) 0.0179(10) Uani d 0.639(4) A 1
H H5B1 0.112518 -0.078428 0.579499 0.022 Uiso calc 0.639(4) A 1
H H5B2 0.139565 -0.141230 0.678005 0.022 Uiso calc 0.639(4) A 1
C C6B 0.3031(4) -0.0758(5) 0.6219(5) 0.0143(9) Uani d 0.639(4) A 1
H H6B1 0.351804 -0.081037 0.684996 0.017 Uiso calc 0.639(4) A 1
H H6B2 0.327946 -0.130785 0.578259 0.017 Uiso calc 0.639(4) A 1
C C7B 0.3530(3) 0.0287(2) 0.4776(2) 0.0149(6) Uani d 0.639(4) A 1
H H7B 0.359065 0.093865 0.454013 0.018 Uiso calc 0.639(4) A 1
N N8B 0.3668(3) -0.0406(2) 0.4117(3) 0.0192(6) Uani d 0.639(4) A 1
H H8B1 0.3622(3) -0.099(3) 0.4294(8) 0.023 Uiso calc 0.639(4) A 1
H H8B2 0.3804(7) -0.0264(6) 0.352(3) 0.023 Uiso calc 0.639(4) A 1
N N1B' 0.1687(8) 0.0176(6) 0.6935(6) 0.0199(15) Uani d 0.361(4) A 2
C C2B' 0.1990(10) -0.0769(9) 0.6440(12) 0.021(2) Uani d 0.361(4) A 2
H H2C3 0.154138 -0.081905 0.579227 0.025 Uiso calc 0.361(4) A 2
H H2C4 0.172359 -0.132281 0.686577 0.025 Uiso calc 0.361(4) A 2
C C3B' 0.3421(9) -0.0779(10) 0.6288(11) 0.022(2) Uani d 0.361(4) A 2
H H3C3 0.385858 -0.070707 0.693820 0.027 Uiso calc 0.361(4) A 2
H H3C4 0.368428 -0.140949 0.599215 0.027 Uiso calc 0.361(4) A 2
O O4B' 0.3787(8) 0.0008(5) 0.5636(6) 0.0240(15) Uani d 0.361(4) A 2
C C5B' 0.3445(8) 0.0923(6) 0.6060(7) 0.0241(17) Uani d 0.361(4) A 2
H H5C3 0.367287 0.144961 0.558796 0.029 Uiso calc 0.361(4) A 2
H H5C4 0.394545 0.102477 0.667809 0.029 Uiso calc 0.361(4) A 2
C C6B' 0.2036(8) 0.0993(5) 0.6303(6) 0.0214(16) Uani d 0.361(4) A 2
H H6C3 0.185643 0.161482 0.665102 0.026 Uiso calc 0.361(4) A 2
H H6C4 0.152664 0.097779 0.568073 0.026 Uiso calc 0.361(4) A 2
C C7B' 0.1453(6) 0.0285(6) 0.7905(5) 0.0185(14) Uani d 0.361(4) A 2
H H7B' 0.133998 0.093460 0.813339 0.022 Uiso calc 0.361(4) A 2
N N8B' 0.1362(7) -0.0380(5) 0.8561(6) 0.0237(14) Uani d 0.361(4) A 2
H H8C3 0.145814 -0.099558 0.839021 0.028 Uiso calc 0.361(4) A 2
H H8C4 0.120303 -0.022593 0.918522 0.028 Uiso calc 0.361(4) A 2
P P1 1.10174(10) 0.25140(7) 0.38095(4) 0.0133(2) Uani d 1 . .
F F1 1.1345(2) 0.13771(15) 0.38914(11) 0.0236(5) Uani d 1 . .
F F2 1.0694(2) 0.36564(14) 0.37324(14) 0.0266(4) Uani d 1 . .
F F3 1.2054(2) 0.26335(12) 0.29446(17) 0.0293(5) Uani d 1 . .
F F4 1.2093(2) 0.27439(14) 0.46292(18) 0.0319(5) Uani d 1 . .
F F5 0.9982(2) 0.24007(13) 0.46808(17) 0.0344(5) Uani d 1 . .
F F6 0.9944(2) 0.22733(15) 0.29994(19) 0.0364(5) Uani d 1 . .
P P1A 0.60169(10) 0.24864(7) 0.38572(4) 0.0148(2) Uani d 0.876(19) B 3
F F1A 0.5698(2) 0.13505(16) 0.38354(13) 0.0355(6) Uani d 0.876(19) B 3
F F2A 0.6341(2) 0.36245(16) 0.38891(11) 0.0230(5) Uani d 0.876(19) B 3
F F3A 0.7033(5) 0.2329(2) 0.2977(4) 0.0302(8) Uani d 0.876(19) B 3
F F4A 0.7122(4) 0.2274(3) 0.4658(4) 0.0308(7) Uani d 0.876(19) B 3
F F5A 0.5008(5) 0.2645(2) 0.4755(4) 0.0295(8) Uani d 0.876(19) B 3
F F6A 0.4912(5) 0.2708(3) 0.3067(4) 0.0333(8) Uani d 0.876(19) B 3
P P1B 0.60169(10) 0.24864(7) 0.38572(4) 0.0148(2) Uani d 0.124(19) B 4
F F1B 0.5698(2) 0.13505(16) 0.38354(13) 0.0355(6) Uani d 0.124(19) B 4
F F2B 0.6341(2) 0.36245(16) 0.38891(11) 0.0230(5) Uani d 0.124(19) B 4
F F3B 0.723(2) 0.2384(16) 0.3217(19) 0.022(4) Uiso d 0.124(19) B 4
F F4B 0.690(2) 0.2428(18) 0.4841(18) 0.022(4) Uiso d 0.124(19) B 4
F F5B 0.4767(16) 0.2571(11) 0.4483(16) 0.013(3) Uiso d 0.124(19) B 4
F F6B 0.517(2) 0.2531(16) 0.2880(14) 0.018(4) Uiso d 0.124(19) B 4

loop_
_atom_site_aniso_label
_atom_site_aniso_U_11
_atom_site_aniso_U_22
_atom_site_aniso_U_33
_atom_site_aniso_U_12
_atom_site_aniso_U_13
_atom_site_aniso_U_23
N1A 0.0147(9) 0.0120(9) 0.0119(9) 0.0017(8) 0.0010(8) 0.0001(8)
C2A 0.0165(12) 0.0132(10) 0.0123(10) 0.0002(9) -0.0010(10) -0.0029(8)
C3A 0.0165(12) 0.0139(11) 0.0150(11) 0.0013(8) 0.0013(9) 0.0003(9)
O4A 0.0202(9) 0.0196(10) 0.0134(8) -0.0006(7) 0.0041(9) 0.0005(6)
C5A 0.0232(14) 0.0156(12) 0.0192(13) -0.0044(9) 0.0054(9) 0.0008(10)
C6A 0.0241(14) 0.0143(11) 0.0194(13) 0.0023(10) 0.0014(10) 0.0061(8)
C7A 0.0096(9) 0.0144(11) 0.0148(10) 0.0003(7) 0.0004(7) -0.0015(9)
N8A 0.0219(10) 0.0173(10) 0.0123(10) -0.0012(8) 0.0035(9) -0.0004(9)
N1B 0.0179(17) 0.0127(13) 0.0114(12) -0.0012(12) 0.0011(13) -0.0010(10)
C2B 0.029(2) 0.0117(13) 0.0179(17) -0.0032(14) 0.0032(14) -0.0058(11)
C3B 0.029(2) 0.0192(16) 0.0169(16) 0.0056(14) 0.0024(14) -0.0024(12)
O4B 0.0243(17) 0.0200(14) 0.0129(11) 0.0027(12) 0.0056(12) 0.0022(9)
C5B 0.018(2) 0.0200(18) 0.0155(18) 0.000(2) 0.009(2) 0.0006(13)
C6B 0.018(2) 0.0133(15) 0.0117(15) 0.0008(19) -0.0031(19) 0.0007(11)
C7B 0.0128(13) 0.0166(13) 0.0153(13) 0.0000(10) 0.0009(10) -0.0001(10)
N8B 0.0199(14) 0.0193(14) 0.0185(14) 0.0009(11) 0.0033(12) -0.0012(11)
N1B' 0.024(4) 0.017(3) 0.019(3) -0.003(3) 0.003(3) 0.001(2)
C2B' 0.028(5) 0.011(3) 0.024(4) -0.003(4) 0.009(5) -0.001(3)
C3B' 0.021(5) 0.024(4) 0.023(5) -0.002(4) 0.001(4) 0.002(3)
O4B' 0.028(4) 0.021(3) 0.024(3) -0.005(3) 0.008(3) -0.004(2)
C5B' 0.030(4) 0.023(4) 0.020(4) -0.002(3) 0.006(3) 0.002(3)
C6B' 0.029(4) 0.014(3) 0.021(4) 0.002(3) 0.012(3) 0.002(3)
C7B' 0.017(3) 0.020(3) 0.019(3) -0.003(2) 0.001(2) -0.005(3)
N8B' 0.033(4) 0.023(3) 0.014(3) -0.001(3) 0.005(3) -0.001(3)
P1 0.0120(5) 0.0128(4) 0.0152(4) 0.0003(3) 0.00030(18) -0.00023(16)
F1 0.0264(12) 0.0121(10) 0.0323(13) 0.0020(9) -0.0029(6) 0.0027(5)
F2 0.0299(11) 0.0138(9) 0.0360(8) 0.0056(8) 0.0105(7) 0.0027(6)
F3 0.0357(12) 0.0234(8) 0.0287(11) 0.0025(7) 0.0191(9) 0.0025(8)
F4 0.0334(11) 0.0295(9) 0.0328(11) -0.0075(8) -0.0162(9) -0.0048(8)
F5 0.0306(11) 0.0319(10) 0.0408(14) 0.0003(9) 0.0209(11) 0.0066(9)
F6 0.0336(11) 0.0311(9) 0.0445(14) -0.0029(8) -0.0246(11) 0.0029(9)
P1A 0.0115(5) 0.0135(4) 0.0193(6) -0.0004(3) -0.00038(17) 0.00138(15)
F1A 0.0291(12) 0.0153(10) 0.0620(16) -0.0064(9) 0.0038(8) -0.0005(7)
F2A 0.0240(12) 0.0152(11) 0.0297(12) -0.0021(9) 0.0008(5) -0.0001(5)
F3A 0.0329(17) 0.0286(12) 0.0290(16) -0.0004(10) 0.0151(14) -0.0042(11)
F4A 0.0258(13) 0.0334(13) 0.0333(16) 0.0055(10) -0.0139(11) 0.0052(12)
F5A 0.0275(14) 0.0349(12) 0.0262(16) -0.0025(10) 0.0128(14) -0.0002(11)
F6A 0.0281(14) 0.0353(13) 0.0366(15) 0.0069(11) -0.0193(12) -0.0072(12)
P1B 0.0115(5) 0.0135(4) 0.0193(6) -0.0004(3) -0.00038(17) 0.00138(15)
F1B 0.0291(12) 0.0153(10) 0.0620(16) -0.0064(9) 0.0038(8) -0.0005(7)
F2B 0.0240(12) 0.0152(11) 0.0297(12) -0.0021(9) 0.0008(5) -0.0001(5)

loop_
_atom_type_symbol
_atom_type_description
_atom_type_scat_dispersion_real
_atom_type_scat_dispersion_imag
_atom_type_scat_source
C C 0.0033 0.0016 'International Tables Vol C Tables 4.2.6.8 and 6.1.1.4'
H H 0.0000 0.0000 'International Tables Vol C Tables 4.2.6.8 and 6.1.1.4'
F F 0.0171 0.0103 'International Tables Vol C Tables 4.2.6.8 and 6.1.1.4'
N N 0.0061 0.0033 'International Tables Vol C Tables 4.2.6.8 and 6.1.1.4'
O O 0.0106 0.0060 'International Tables Vol C Tables 4.2.6.8 and 6.1.1.4'
P P 0.1023 0.0942 'International Tables Vol C Tables 4.2.6.8 and 6.1.1.4'

loop_
_geom_angle_atom_site_label_1
_geom_angle_atom_site_label_2
_geom_angle_atom_site_label_3
_geom_angle_site_symmetry_1
_geom_angle_site_symmetry_3
_geom_angle
_geom_angle_publ_flag
C7A N1A C2A . . 124.9(2) ?
C7A N1A C6A . . 120.6(2) ?
C2A N1A C6A . . 112.1(2) ?
N1A C2A C3A . . 108.1(2) ?
N1A C2A H2A1 . . 110.1 ?
C3A C2A H2A1 . . 110.1 ?
N1A C2A H2A2 . . 110.1 ?
C3A C2A H2A2 . . 110.1 ?
H2A1 C2A H2A2 . . 108.4 ?
O4A C3A C2A . . 110.4(2) ?
O4A C3A H3A1 . . 109.6 ?
C2A C3A H3A1 . . 109.6 ?
O4A C3A H3A2 . . 109.6 ?
C2A C3A H3A2 . . 109.6 ?
H3A1 C3A H3A2 . . 108.1 ?
C3A O4A C5A . . 112.0(2) ?
O4A C5A C6A . . 111.1(2) ?
O4A C5A H5A1 . . 109.4 ?
C6A C5A H5A1 . . 109.4 ?
O4A C5A H5A2 . . 109.4 ?
C6A C5A H5A2 . . 109.4 ?
H5A1 C5A H5A2 . . 108.0 ?
N1A C6A C5A . . 108.1(2) ?
N1A C6A H6A1 . . 110.1 ?
C5A C6A H6A1 . . 110.1 ?
N1A C6A H6A2 . . 110.1 ?
C5A C6A H6A2 . . 110.1 ?
H6A1 C6A H6A2 . . 108.4 ?
N8A C7A N1A . . 125.6(2) ?
N8A C7A H7A . . 117.2 ?
N1A C7A H7A . . 117.2 ?
C7A N8A H8A1 . . 120.0 ?
C7A N8A H8A2 . . 120.0 ?
H8A1 N8A H8A2 . . 120.0 ?
C7B N1B C6B . . 125.4(4) ?
C7B N1B C2B . . 120.4(3) ?
C6B N1B C2B . . 111.5(4) ?
N1B C2B C3B . . 108.7(3) ?
N1B C2B H2B1 . . 110.0 ?
C3B C2B H2B1 . . 110.0 ?
N1B C2B H2B2 . . 110.0 ?
C3B C2B H2B2 . . 110.0 ?
H2B1 C2B H2B2 . . 108.3 ?
O4B C3B C2B . . 111.1(3) ?
O4B C3B H3B1 . . 109.4 ?
C2B C3B H3B1 . . 109.4 ?
O4B C3B H3B2 . . 109.4 ?
C2B C3B H3B2 . . 109.4 ?
H3B1 C3B H3B2 . . 108.0 ?
C5B O4B C3B . . 112.2(4) ?
O4B C5B C6B . . 110.7(5) ?
O4B C5B H5B1 . . 109.5 ?
C6B C5B H5B1 . . 109.5 ?
O4B C5B H5B2 . . 109.5 ?
C6B C5B H5B2 . . 109.5 ?
H5B1 C5B H5B2 . . 108.1 ?
N1B C6B C5B . . 108.4(4) ?
N1B C6B H6B1 . . 110.0 ?
C5B C6B H6B1 . . 110.0 ?
N1B C6B H6B2 . . 110.0 ?
C5B C6B H6B2 . . 110.0 ?
H6B1 C6B H6B2 . . 108.4 ?
N1B C7B N8B . . 126.4(3) ?
N1B C7B H7B . . 116.8 ?
N8B C7B H7B . . 116.8 ?
C7B N8B H8B1 . . 120.0 ?
C7B N8B H8B2 . . 120.0 ?
H8B1 N8B H8B2 . . 120.0 ?
C7B' N1B' C6B' . . 122.1(8) ?
C7B' N1B' C2B' . . 124.8(10) ?
C6B' N1B' C2B' . . 111.0(8) ?
N1B' C2B' C3B' . . 106.2(9) ?
N1B' C2B' H2C3 . . 110.5 ?
C3B' C2B' H2C3 . . 110.5 ?
N1B' C2B' H2C4 . . 110.5 ?
C3B' C2B' H2C4 . . 110.5 ?
H2C3 C2B' H2C4 . . 108.7 ?
O4B' C3B' C2B' . . 109.8(9) ?
O4B' C3B' H3C3 . . 109.7 ?
C2B' C3B' H3C3 . . 109.7 ?
O4B' C3B' H3C4 . . 109.7 ?
C2B' C3B' H3C4 . . 109.7 ?
H3C3 C3B' H3C4 . . 108.2 ?
C5B' O4B' C3B' . . 110.5(9) ?
O4B' C5B' C6B' . . 112.8(7) ?
O4B' C5B' H5C3 . . 109.0 ?
C6B' C5B' H5C3 . . 109.0 ?
O4B' C5B' H5C4 . . 109.0 ?
C6B' C5B' H5C4 . . 109.0 ?
H5C3 C5B' H5C4 . . 107.8 ?
N1B' C6B' C5B' . . 108.7(7) ?
N1B' C6B' H6C3 . . 109.9 ?
C5B' C6B' H6C3 . . 109.9 ?
N1B' C6B' H6C4 . . 109.9 ?
C5B' C6B' H6C4 . . 109.9 ?
H6C3 C6B' H6C4 . . 108.3 ?
N8B' C7B' N1B' . . 127.6(8) ?
N8B' C7B' H7B' . . 116.2 ?
N1B' C7B' H7B' . . 116.2 ?
C7B' N8B' H8C3 . . 120.0 ?
C7B' N8B' H8C4 . . 120.0 ?
H8C3 N8B' H8C4 . . 120.0 ?
F3 P1 F6 . . 90.19(14) ?
F3 P1 F1 . . 90.29(10) ?
F6 P1 F1 . . 89.73(11) ?
F3 P1 F5 . . 179.60(14) ?
F6 P1 F5 . . 90.11(17) ?
F1 P1 F5 . . 89.99(11) ?
F3 P1 F4 . . 90.14(15) ?
F6 P1 F4 . . 179.35(13) ?
F1 P1 F4 . . 89.70(11) ?
F5 P1 F4 . . 89.57(13) ?
F3 P1 F2 . . 89.75(10) ?
F6 P1 F2 . . 90.58(12) ?
F1 P1 F2 . . 179.68(14) ?
F5 P1 F2 . . 89.97(10) ?
F4 P1 F2 . . 89.99(12) ?
F6A P1A F1A . . 91.31(16) ?
F6A P1A F3A . . 90.92(18) ?
F1A P1A F3A . . 89.64(15) ?
F6A P1A F2A . . 89.14(15) ?
F1A P1A F2A . . 179.49(12) ?
F3A P1A F2A . . 90.60(15) ?
F6A P1A F4A . . 179.36(17) ?
F1A P1A F4A . . 89.15(16) ?
F3A P1A F4A . . 89.5(2) ?
F2A P1A F4A . . 90.40(16) ?
F6A P1A F5A . . 89.85(18) ?
F1A P1A F5A . . 90.47(15) ?
F3A P1A F5A . . 179.22(18) ?
F2A P1A F5A . . 89.28(15) ?
F4A P1A F5A . . 89.69(16) ?
F4B P1B F3B . . 88.9(10) ?
F4B P1B F5B . . 92.3(9) ?
F3B P1B F5B . . 178.4(8) ?
F4B P1B F6B . . 178.9(9) ?
F3B P1B F6B . . 90.2(9) ?
F5B P1B F6B . . 88.6(7) ?
F4B P1B F1B . . 94.9(9) ?
F3B P1B F1B . . 94.2(8) ?
F5B P1B F1B . . 84.7(6) ?
F6B P1B F1B . . 84.6(7) ?
F4B P1B F2B . . 84.6(8) ?
F3B P1B F2B . . 85.9(8) ?
F5B P1B F2B . . 95.2(6) ?
F6B P1B F2B . . 95.9(7) ?
F1B P1B F2B . . 179.49(12) ?

loop_
_geom_bond_atom_site_label_1
_geom_bond_atom_site_label_2
_geom_bond_site_symmetry_2
_geom_bond_distance
_geom_bond_publ_flag
N1A C7A . 1.315(3) ?
N1A C2A . 1.465(3) ?
N1A C6A . 1.469(3) ?
C2A C3A . 1.522(3) ?
C2A H2A1 . 0.9900 ?
C2A H2A2 . 0.9900 ?
C3A O4A . 1.436(3) ?
C3A H3A1 . 0.9900 ?
C3A H3A2 . 0.9900 ?
O4A C5A . 1.437(3) ?
C5A C6A . 1.521(3) ?
C5A H5A1 . 0.9900 ?
C5A H5A2 . 0.9900 ?
C6A H6A1 . 0.9900 ?
C6A H6A2 . 0.9900 ?
C7A N8A . 1.315(3) ?
C7A H7A . 0.9500 ?
N8A H8A1 . 0.83(2) ?
N8A H8A2 . 0.83(2) ?
N1B C7B . 1.304(5) ?
N1B C6B . 1.468(7) ?
N1B C2B . 1.472(5) ?
C2B C3B . 1.519(6) ?
C2B H2B1 . 0.9900 ?
C2B H2B2 . 0.9900 ?
C3B O4B . 1.433(5) ?
C3B H3B1 . 0.9900 ?
C3B H3B2 . 0.9900 ?
O4B C5B . 1.428(8) ?
C5B C6B . 1.519(7) ?
C5B H5B1 . 0.9900 ?
C5B H5B2 . 0.9900 ?
C6B H6B1 . 0.9900 ?
C6B H6B2 . 0.9900 ?
C7B N8B . 1.306(4) ?
C7B H7B . 0.9500 ?
N8B H8B1 . 0.84(4) ?
N8B H8B2 . 0.84(4) ?
N1B' C7B' . 1.333(10) ?
N1B' C6B' . 1.452(10) ?
N1B' C2B' . 1.492(14) ?
C2B' C3B' . 1.509(12) ?
C2B' H2C3 . 0.9900 ?
C2B' H2C4 . 0.9900 ?
C3B' O4B' . 1.442(13) ?
C3B' H3C3 . 0.9900 ?
C3B' H3C4 . 0.9900 ?
O4B' C5B' . 1.424(10) ?
C5B' C6B' . 1.511(10) ?
C5B' H5C3 . 0.9900 ?
C5B' H5C4 . 0.9900 ?
C6B' H6C3 . 0.9900 ?
C6B' H6C4 . 0.9900 ?
C7B' N8B' . 1.271(10) ?
C7B' H7B' . 0.9500 ?
N8B' H8C3 . 0.8800 ?
N8B' H8C4 . 0.8800 ?
P1 F3 . 1.596(2) ?
P1 F6 . 1.596(2) ?
P1 F1 . 1.600(2) ?
P1 F5 . 1.601(2) ?
P1 F4 . 1.604(2) ?
P1 F2 . 1.606(2) ?
P1A F6A . 1.597(3) ?
P1A F1A . 1.594(2) ?
P1A F3A . 1.602(3) ?
P1A F2A . 1.598(2) ?
P1A F4A . 1.604(3) ?
P1A F5A . 1.615(3) ?
P1B F4B . 1.61(2) ?
P1B F3B . 1.54(2) ?
P1B F5B . 1.558(15) ?
P1B F6B . 1.583(18) ?
P1B F1B . 1.594(2) ?
P1B F2B . 1.598(2) ?

loop_
_geom_hbond_atom_site_label_D
_geom_hbond_atom_site_label_H
_geom_hbond_atom_site_label_A
_geom_hbond_site_symmetry_A
_geom_hbond_distance_DH
_geom_hbond_distance_HA
_geom_hbond_distance_DA
_geom_hbond_angle_DHA
_geom_hbond_publ_flag
C2A H2A1 F4 3_465 0.99 2.36 3.115(3) 132.8 yes
C2A H2A2 F3 2_765 0.99 2.63 3.189(3) 115.8 yes
C6A H6A2 F4B . 0.99 2.42 3.17(2) 131.8 yes
C7A H7A F2 . 0.95 2.53 3.043(3) 114.3 yes
N8A H8A1 F4 3_465 0.83 2.40 3.096(3) 142.2 yes
N8A H8A1 F5A 3_565 0.83 2.45 3.135(4) 139.7 yes
N8A H8A1 F5B 3_565 0.83 2.33 3.043(15) 143.7 yes
N8A H8A2 O4A 4_654 0.83 2.04 2.864(3) 169.4 yes
N8B H8B1 F5 3_455 0.84 2.45 3.153(4) 141.3 yes
N8B H8B2 O4B 4_554 0.84 2.02 2.855(5) 169.2 yes
N8B' H8C3 F6 2_655 0.88 2.34 3.028(8) 134.7 yes
N8B' H8C4 O4B' 4 0.88 1.97 2.839(12) 167.8 yes

loop_
_geom_torsion_atom_site_label_1
_geom_torsion_atom_site_label_2
_geom_torsion_atom_site_label_3
_geom_torsion_atom_site_label_4
_geom_torsion_site_symmetry_1
_geom_torsion_site_symmetry_2
_geom_torsion_site_symmetry_3
_geom_torsion_site_symmetry_4
_geom_torsion
_geom_torsion_publ_flag
C7A N1A C2A C3A . . . . 103.6(3) ?
C6A N1A C2A C3A . . . . -59.2(3) ?
N1A C2A C3A O4A . . . . 57.4(3) ?
C2A C3A O4A C5A . . . . -58.2(3) ?
C3A O4A C5A C6A . . . . 57.9(3) ?
C7A N1A C6A C5A . . . . -105.2(3) ?
C2A N1A C6A C5A . . . . 58.4(3) ?
O4A C5A C6A N1A . . . . -56.3(3) ?
C2A N1A C7A N8A . . . . 7.9(4) ?
C6A N1A C7A N8A . . . . 169.3(2) ?
C7B N1B C2B C3B . . . . 104.8(4) ?
C6B N1B C2B C3B . . . . -57.8(4) ?
N1B C2B C3B O4B . . . . 55.8(4) ?
C2B C3B O4B C5B . . . . -57.4(5) ?
C3B O4B C5B C6B . . . . 58.3(7) ?
C7B N1B C6B C5B . . . . -102.8(6) ?
C2B N1B C6B C5B . . . . 58.6(6) ?
O4B C5B C6B N1B . . . . -57.7(7) ?
C6B N1B C7B N8B . . . . -8.3(6) ?
C2B N1B C7B N8B . . . . -168.2(3) ?
C7B' N1B' C2B' C3B' . . . . -101.5(12) ?
C6B' N1B' C2B' C3B' . . . . 62.1(13) ?
N1B' C2B' C3B' O4B' . . . . -62.4(14) ?
C2B' C3B' O4B' C5B' . . . . 60.8(13) ?
C3B' O4B' C5B' C6B' . . . . -56.5(10) ?
C7B' N1B' C6B' C5B' . . . . 106.4(9) ?
C2B' N1B' C6B' C5B' . . . . -57.7(10) ?
O4B' C5B' C6B' N1B' . . . . 54.5(10) ?
C6B' N1B' C7B' N8B' . . . . -166.6(8) ?
C2B' N1B' C7B' N8B' . . . . -4.9(14) ?
